data_7039795
loop_
_publ_author_name
'Jeyalakshmi, Kumaramangalam'
'Haribabu, Jebiti'
'Bhuvanesh, Nattamai S. P.'
'Karvembu, Ramasamy'

_publ_section_title
;
 Half-sandwich RuCl2(\h(6)-p-cymene) core complexes containing sulfur
 donor aroylthiourea ligands: DNA and protein binding, DNA cleavage and
 cytotoxic studies.
;
_journal_issue 31
_journal_name_full 'Dalton transactions (Cambridge, England : 2003)'
_journal_page_first 12518
_journal_page_last 12531
_journal_paper_doi 10.1039/c6dt01167e
_journal_volume 45
_journal_year 2016
_chemical_formula_moiety 'C23 H26 Cl2 N2 O Ru S2'
_chemical_formula_sum 'C23 H26 Cl2 N2 O Ru S2'
_chemical_formula_weight 582.55
_chemical_name_systematic
;
 ?
;
_space_group_crystal_system triclinic
_space_group_IT_number 2
_space_group_name_Hall '-P 1'
_space_group_name_H-M_alt 'P -1'
_symmetry_space_group_name_Hall '-P 1'
_symmetry_space_group_name_H-M 'P -1'
_atom_sites_solution_hydrogens geom
_audit_creation_date 2015-04-30
_audit_creation_method
;
Olex2 1.2-beta
(compiled 2014.10.22 svn.r3046 for OlexSys, GUI svn.r4928)
;
_audit_update_record
;
2015-12-18 deposited with the CCDC.
2016-07-05 downloaded from the CCDC.
;
_cell_angle_alpha 76.0930(10)
_cell_angle_beta 80.9680(10)
_cell_angle_gamma 83.2620(10)
_cell_formula_units_Z 2
_cell_length_a 9.3715(14)
_cell_length_b 11.0452(16)
_cell_length_c 12.0454(17)
_cell_measurement_reflns_used 9916
_cell_measurement_temperature 110.15
_cell_measurement_theta_max 27.501
_cell_measurement_theta_min 2.208
_cell_volume 1191.1(3)
_computing_cell_refinement 'SAINT v8.34A (Bruker, 2013)'
_computing_data_reduction 'SAINT v8.34A (Bruker, 2013)'
_computing_molecular_graphics 'Olex2 (Dolomanov et al., 2009)'
_computing_publication_material 'Olex2 (Dolomanov et al., 2009)'
_computing_structure_refinement 'XL (Sheldrick, 2008)'
_diffrn_ambient_temperature 110.15
_diffrn_measured_fraction_theta_full 0.994
_diffrn_measured_fraction_theta_max 0.983
_diffrn_measurement_device_type 'Bruker APEX-II CCD'
_diffrn_measurement_method '\f and \w scans'
_diffrn_radiation_type MoK\a
_diffrn_radiation_wavelength 0.71073
_diffrn_reflns_av_R_equivalents 0.0266
_diffrn_reflns_av_unetI/netI 0.0300
_diffrn_reflns_Laue_measured_fraction_full 0.994
_diffrn_reflns_Laue_measured_fraction_max 0.983
_diffrn_reflns_limit_h_max 12
_diffrn_reflns_limit_h_min -12
_diffrn_reflns_limit_k_max 14
_diffrn_reflns_limit_k_min -14
_diffrn_reflns_limit_l_max 15
_diffrn_reflns_limit_l_min -15
_diffrn_reflns_number 13903
_diffrn_reflns_point_group_measured_fraction_full 0.994
_diffrn_reflns_point_group_measured_fraction_max 0.983
_diffrn_reflns_theta_full 25.242
_diffrn_reflns_theta_max 27.501
_diffrn_reflns_theta_min 2.208
_diffrn_standards_number 0
_exptl_absorpt_coefficient_mu 1.077
_exptl_absorpt_correction_T_max 0.7456
_exptl_absorpt_correction_T_min 0.4915
_exptl_absorpt_correction_type multi-scan
_exptl_absorpt_process_details
;
SADABS-2014/3 (Bruker,2014) was used for absorption correction.
wR2(int) was 0.1084 before and 0.0404 after correction.
The Ratio of minimum to maximum transmission is 0.6592.
The \l/2 correction factor is Not present.
;
_exptl_crystal_colour red
_exptl_crystal_colour_primary red
_exptl_crystal_density_diffrn 1.624
_exptl_crystal_description block
_exptl_crystal_F_000 592
_exptl_crystal_size_max 0.57
_exptl_crystal_size_mid 0.56
_exptl_crystal_size_min 0.28
_refine_diff_density_max 0.399
_refine_diff_density_min -0.682
_refine_diff_density_rms 0.082
_refine_ls_extinction_method none
_refine_ls_goodness_of_fit_ref 1.122
_refine_ls_hydrogen_treatment constr
_refine_ls_matrix_type full
_refine_ls_number_parameters 283
_refine_ls_number_reflns 5397
_refine_ls_number_restraints 0
_refine_ls_restrained_S_all 1.122
_refine_ls_R_factor_all 0.0248
_refine_ls_R_factor_gt 0.0230
_refine_ls_shift/su_max 0.001
_refine_ls_shift/su_mean 0.000
_refine_ls_structure_factor_coef Fsqd
_refine_ls_weighting_details 'w=1/[\s^2^(Fo^2^)+(0.0195P)^2^+0.7743P] where P=(Fo^2^+2Fc^2^)/3'
_refine_ls_weighting_scheme calc
_refine_ls_wR_factor_gt 0.0554
_refine_ls_wR_factor_ref 0.0562
_reflns_Friedel_coverage 0.000
_reflns_number_gt 5130
_reflns_number_total 5397
_reflns_threshold_expression 'I > 2\s(I)'
_cod_data_source_file c6dt01167e2.cif
_cod_data_source_block kjrutuben
_cod_depositor_comments 'Adding full bibliography for 7039793--7039799.cif.'
_cod_database_code 7039795
_shelxl_version_number 2014-3
_shelx_space_group_comment
;
The symmetry employed for this shelxl refinement is uniquely defined
by the following loop, which should always be used as a source of
symmetry information in preference to the above space-group names.
They are only intended as comments.
;
_shelx_estimated_absorpt_t_max 0.753
_shelx_estimated_absorpt_t_min 0.579
_olex2_refinement_description
;
1. Fixed Uiso
 At 1.2 times of:
  All C(H) groups, All C(H,H) groups, All N(H) groups
 At 1.5 times of:
  All C(H,H,H) groups
2.a Ternary CH refined with riding coordinates:
 C20(H20)
2.b Secondary CH2 refined with riding coordinates:
 C2(H2A,H2B)
2.c Aromatic/amide H refined with riding coordinates:
 N1(H1), N2(H2), C19(H19), C11(H11), C15(H15), C4(H4), C6(H6), C16(H16),
 C5(H5), C18(H18), C8(H8), C7(H7), C13(H13), C12(H12)
2.d Idealised Me refined as rotating group:
 C22(H22A,H22B,H22C), C21(H21A,H21B,H21C), C23(H23A,H23B,H23C)
;
_olex2_submission_special_instructions 'No special instructions were received'

loop_
_space_group_symop_operation_xyz
'x, y, z'
'-x, -y, -z'

loop_
_atom_site_label
_atom_site_type_symbol
_atom_site_fract_x
_atom_site_fract_y
_atom_site_fract_z
_atom_site_U_iso_or_equiv
_atom_site_adp_type
_atom_site_occupancy
_atom_site_site_symmetry_order
_atom_site_calc_flag
_atom_site_refinement_flags_posn
Ru1 Ru 0.75138(2) 0.66173(2) 0.53625(2) 0.00739(5) Uani 1 1 d .
Cl2 Cl 0.73863(5) 0.44276(4) 0.63682(4) 0.01112(9) Uani 1 1 d .
Cl1 Cl 0.92719(5) 0.68014(4) 0.65890(4) 0.01301(9) Uani 1 1 d .
S1 S 0.56056(5) 0.73006(4) 0.67188(4) 0.01135(9) Uani 1 1 d .
S2 S 0.88470(5) 0.38073(4) 1.10588(4) 0.01450(10) Uani 1 1 d .
O1 O 0.63496(14) 0.56067(12) 1.04540(11) 0.0144(3) Uani 1 1 d .
N1 N 0.49799(16) 0.72737(14) 0.89394(13) 0.0110(3) Uani 1 1 d .
H1 H 0.5121 0.6964 0.9662 0.013 Uiso 1 1 calc R
N2 N 0.67263(16) 0.57304(14) 0.85008(13) 0.0109(3) Uani 1 1 d .
H2 H 0.7209 0.5368 0.7963 0.013 Uiso 1 1 calc R
C3 C 0.44530(19) 0.96000(17) 0.85930(15) 0.0110(3) Uani 1 1 d .
C9 C 0.70069(19) 0.52277(16) 0.96183(15) 0.0101(3) Uani 1 1 d .
C1 C 0.57666(18) 0.67417(16) 0.81430(15) 0.0099(3) Uani 1 1 d .
C2 C 0.38987(19) 0.83325(16) 0.87090(16) 0.0121(3) Uani 1 1 d .
H2A H 0.3079 0.8216 0.9342 0.015 Uiso 1 1 calc R
H2B H 0.3519 0.8331 0.7987 0.015 Uiso 1 1 calc R
C14 C 0.8108(2) 0.83187(17) 0.40851(15) 0.0113(3) Uani 1 1 d .
C19 C 0.66223(19) 0.81709(17) 0.41207(15) 0.0124(3) Uani 1 1 d .
H19 H 0.5923 0.8839 0.4240 0.015 Uiso 1 1 calc R
C11 C 0.8908(2) 0.35398(18) 0.89819(16) 0.0148(4) Uani 1 1 d .
H11 H 0.8699 0.3641 0.8217 0.018 Uiso 1 1 calc R
C15 C 0.91257(19) 0.72839(17) 0.39094(15) 0.0116(3) Uani 1 1 d .
H15 H 1.0130 0.7352 0.3895 0.014 Uiso 1 1 calc R
C4 C 0.3501(2) 1.05301(17) 0.89697(16) 0.0137(4) Uani 1 1 d .
H4 H 0.2547 1.0344 0.9320 0.016 Uiso 1 1 calc R
C17 C 0.7166(2) 0.60365(18) 0.37901(15) 0.0132(4) Uani 1 1 d .
C6 C 0.5321(2) 1.20050(18) 0.83417(16) 0.0161(4) Uani 1 1 d .
H6 H 0.5616 1.2820 0.8255 0.019 Uiso 1 1 calc R
C16 C 0.86738(19) 0.61675(17) 0.37569(15) 0.0119(3) Uani 1 1 d .
H16 H 0.9372 0.5501 0.3632 0.014 Uiso 1 1 calc R
C5 C 0.3925(2) 1.17279(18) 0.88411(16) 0.0158(4) Uani 1 1 d .
H5 H 0.3259 1.2355 0.9095 0.019 Uiso 1 1 calc R
C18 C 0.61486(19) 0.70405(18) 0.39819(15) 0.0125(3) Uani 1 1 d .
H18 H 0.5143 0.6962 0.4019 0.015 Uiso 1 1 calc R
C8 C 0.5857(2) 0.98843(18) 0.80909(16) 0.0152(4) Uani 1 1 d .
H8 H 0.6522 0.9260 0.7832 0.018 Uiso 1 1 calc R
C20 C 0.8672(2) 0.94875(17) 0.42439(16) 0.0146(4) Uani 1 1 d .
H20 H 0.9428 0.9216 0.4774 0.018 Uiso 1 1 calc R
C7 C 0.6285(2) 1.10807(19) 0.79693(16) 0.0176(4) Uani 1 1 d .
H7 H 0.7242 1.1267 0.7629 0.021 Uiso 1 1 calc R
C10 C 0.81799(19) 0.42182(16) 0.97532(15) 0.0110(3) Uani 1 1 d .
C22 C 0.9417(2) 1.01898(19) 0.30739(18) 0.0203(4) Uani 1 1 d .
H22A H 1.0197 0.9635 0.2772 0.031 Uiso 1 1 calc GR
H22B H 0.9823 1.0928 0.3176 0.031 Uiso 1 1 calc GR
H22C H 0.8705 1.0453 0.2529 0.031 Uiso 1 1 calc GR
C13 C 1.0095(2) 0.27277(19) 1.05812(17) 0.0180(4) Uani 1 1 d .
H13 H 1.0778 0.2219 1.1036 0.022 Uiso 1 1 calc R
C21 C 0.7518(2) 1.03550(19) 0.47780(19) 0.0226(4) Uani 1 1 d .
H21A H 0.6792 1.0679 0.4253 0.034 Uiso 1 1 calc GR
H21B H 0.7975 1.1054 0.4907 0.034 Uiso 1 1 calc GR
H21C H 0.7047 0.9888 0.5516 0.034 Uiso 1 1 calc GR
C12 C 1.0004(2) 0.26746(19) 0.94730(18) 0.0189(4) Uani 1 1 d .
H12 H 1.0609 0.2119 0.9076 0.023 Uiso 1 1 calc R
C23 C 0.6681(2) 0.48442(19) 0.36481(16) 0.0170(4) Uani 1 1 d .
H23A H 0.7369 0.4143 0.3936 0.025 Uiso 1 1 calc GR
H23B H 0.6639 0.4900 0.2829 0.025 Uiso 1 1 calc GR
H23C H 0.5717 0.4710 0.4086 0.025 Uiso 1 1 calc GR

loop_
_atom_site_aniso_label
_atom_site_aniso_U_11
_atom_site_aniso_U_22
_atom_site_aniso_U_33
_atom_site_aniso_U_23
_atom_site_aniso_U_13
_atom_site_aniso_U_12
Ru1 0.00767(7) 0.00850(7) 0.00593(7) -0.00136(5) -0.00156(5) -0.00015(5)
Cl2 0.0139(2) 0.00954(19) 0.00991(19) -0.00226(15) -0.00165(15) -0.00060(15)
Cl1 0.0135(2) 0.0151(2) 0.0116(2) -0.00191(16) -0.00537(15) -0.00287(16)
S1 0.0127(2) 0.0125(2) 0.0080(2) -0.00241(16) -0.00241(15) 0.00379(16)
S2 0.0160(2) 0.0162(2) 0.0106(2) -0.00057(17) -0.00409(17) -0.00039(17)
O1 0.0197(7) 0.0134(6) 0.0093(6) -0.0034(5) -0.0015(5) 0.0021(5)
N1 0.0131(7) 0.0103(7) 0.0086(7) -0.0023(6) -0.0008(6) 0.0024(6)
N2 0.0126(7) 0.0107(7) 0.0081(7) -0.0024(6) -0.0005(6) 0.0036(6)
C3 0.0139(8) 0.0109(8) 0.0075(8) -0.0003(6) -0.0028(6) 0.0001(7)
C9 0.0114(8) 0.0088(8) 0.0101(8) -0.0015(6) -0.0012(6) -0.0027(6)
C1 0.0099(8) 0.0093(8) 0.0108(8) -0.0028(7) -0.0010(6) -0.0018(6)
C2 0.0109(8) 0.0102(8) 0.0146(9) -0.0042(7) 0.0005(7) 0.0018(7)
C14 0.0145(8) 0.0108(8) 0.0073(8) 0.0005(7) -0.0017(6) -0.0006(7)
C19 0.0132(9) 0.0148(9) 0.0071(8) 0.0011(7) -0.0028(6) 0.0020(7)
C11 0.0151(9) 0.0159(9) 0.0116(8) -0.0014(7) -0.0021(7) 0.0025(7)
C15 0.0102(8) 0.0150(9) 0.0080(8) -0.0008(7) 0.0014(6) -0.0026(7)
C4 0.0138(9) 0.0143(9) 0.0134(9) -0.0044(7) -0.0021(7) 0.0005(7)
C17 0.0164(9) 0.0183(9) 0.0053(8) -0.0027(7) -0.0014(6) -0.0034(7)
C6 0.0260(10) 0.0114(9) 0.0115(9) -0.0007(7) -0.0053(7) -0.0045(7)
C16 0.0128(8) 0.0144(9) 0.0076(8) -0.0025(7) 0.0003(6) 0.0007(7)
C5 0.0205(9) 0.0119(9) 0.0158(9) -0.0048(7) -0.0042(7) 0.0015(7)
C18 0.0109(8) 0.0192(9) 0.0077(8) -0.0018(7) -0.0036(6) -0.0020(7)
C8 0.0151(9) 0.0166(9) 0.0133(9) -0.0048(7) 0.0007(7) 0.0004(7)
C20 0.0178(9) 0.0111(8) 0.0146(9) 0.0002(7) -0.0047(7) -0.0021(7)
C7 0.0169(9) 0.0209(10) 0.0140(9) -0.0023(8) 0.0017(7) -0.0069(8)
C10 0.0116(8) 0.0119(8) 0.0092(8) -0.0005(7) -0.0024(6) -0.0025(7)
C22 0.0234(10) 0.0157(9) 0.0204(10) 0.0007(8) -0.0016(8) -0.0072(8)
C13 0.0140(9) 0.0181(9) 0.0184(10) 0.0022(8) -0.0044(7) 0.0024(7)
C21 0.0273(11) 0.0156(10) 0.0253(11) -0.0072(8) -0.0023(9) -0.0003(8)
C12 0.0150(9) 0.0199(10) 0.0199(10) -0.0044(8) -0.0019(7) 0.0060(8)
C23 0.0199(9) 0.0212(10) 0.0125(9) -0.0072(8) -0.0006(7) -0.0076(8)

loop_
_atom_type_symbol
_atom_type_description
_atom_type_scat_dispersion_real
_atom_type_scat_dispersion_imag
_atom_type_scat_source
C C 0.0033 0.0016 'International Tables Vol C Tables 4.2.6.8 and 6.1.1.4'
H H 0.0000 0.0000 'International Tables Vol C Tables 4.2.6.8 and 6.1.1.4'
N N 0.0061 0.0033 'International Tables Vol C Tables 4.2.6.8 and 6.1.1.4'
O O 0.0106 0.0060 'International Tables Vol C Tables 4.2.6.8 and 6.1.1.4'
S S 0.1246 0.1234 'International Tables Vol C Tables 4.2.6.8 and 6.1.1.4'
Cl Cl 0.1484 0.1585 'International Tables Vol C Tables 4.2.6.8 and 6.1.1.4'
Ru Ru -1.2594 0.8363 'International Tables Vol C Tables 4.2.6.8 and 6.1.1.4'

loop_
_geom_angle_atom_site_label_1
_geom_angle_atom_site_label_2
_geom_angle_atom_site_label_3
_geom_angle
Cl1 Ru1 Cl2 88.875(16)
S1 Ru1 Cl2 92.309(16)
S1 Ru1 Cl1 89.225(19)
C14 Ru1 Cl2 162.18(5)
C14 Ru1 Cl1 92.93(5)
C14 Ru1 S1 105.44(5)
C14 Ru1 C17 81.63(7)
C14 Ru1 C16 68.92(7)
C19 Ru1 Cl2 146.54(5)
C19 Ru1 Cl1 124.24(5)
C19 Ru1 S1 84.29(5)
C19 Ru1 C14 37.86(7)
C19 Ru1 C17 68.35(7)
C19 Ru1 C16 80.60(7)
C19 Ru1 C18 38.28(7)
C15 Ru1 Cl2 124.17(5)
C15 Ru1 Cl1 86.69(5)
C15 Ru1 S1 143.15(5)
C15 Ru1 C14 38.43(6)
C15 Ru1 C19 68.28(7)
C15 Ru1 C17 68.25(7)
C15 Ru1 C16 37.66(7)
C15 Ru1 C18 80.76(7)
C17 Ru1 Cl2 86.98(5)
C17 Ru1 Cl1 146.03(5)
C17 Ru1 S1 124.61(5)
C16 Ru1 Cl2 93.74(5)
C16 Ru1 Cl1 109.13(5)
C16 Ru1 S1 160.75(5)
C16 Ru1 C17 37.75(7)
C18 Ru1 Cl2 109.12(5)
C18 Ru1 Cl1 161.76(5)
C18 Ru1 S1 92.91(5)
C18 Ru1 C14 69.03(7)
C18 Ru1 C17 37.41(7)
C18 Ru1 C16 67.85(7)
C1 S1 Ru1 116.61(6)
C13 S2 C10 91.21(9)
C1 N1 H1 117.5
C1 N1 C2 124.96(15)
C2 N1 H1 117.5
C9 N2 H2 116.7
C1 N2 H2 116.7
C1 N2 C9 126.55(15)
C4 C3 C2 118.30(16)
C4 C3 C8 118.79(17)
C8 C3 C2 122.87(16)
O1 C9 N2 123.01(16)
O1 C9 C10 121.35(16)
N2 C9 C10 115.61(15)
N1 C1 S1 120.93(13)
N1 C1 N2 118.06(16)
N2 C1 S1 121.01(13)
N1 C2 C3 114.61(15)
N1 C2 H2A 108.6
N1 C2 H2B 108.6
C3 C2 H2A 108.6
C3 C2 H2B 108.6
H2A C2 H2B 107.6
C19 C14 Ru1 70.24(10)
C19 C14 C15 117.37(16)
C19 C14 C20 123.83(16)
C15 C14 Ru1 69.94(10)
C15 C14 C20 118.80(16)
C20 C14 Ru1 129.86(12)
Ru1 C19 H19 130.0
C14 C19 Ru1 71.90(10)
C14 C19 H19 119.2
C14 C19 C18 121.51(16)
C18 C19 Ru1 71.50(10)
C18 C19 H19 119.2
C10 C11 H11 124.2
C10 C11 C12 111.63(17)
C12 C11 H11 124.2
Ru1 C15 H15 129.3
C14 C15 Ru1 71.63(10)
C14 C15 H15 119.1
C16 C15 Ru1 72.45(10)
C16 C15 C14 121.71(16)
C16 C15 H15 119.1
C3 C4 H4 119.5
C5 C4 C3 121.05(17)
C5 C4 H4 119.5
C16 C17 Ru1 70.37(10)
C16 C17 C23 120.28(17)
C18 C17 Ru1 69.92(10)
C18 C17 C16 118.78(17)
C18 C17 C23 120.93(17)
C23 C17 Ru1 130.75(13)
C5 C6 H6 120.2
C5 C6 C7 119.56(18)
C7 C6 H6 120.2
Ru1 C16 H16 131.0
C15 C16 Ru1 69.89(10)
C15 C16 C17 120.16(16)
C15 C16 H16 119.9
C17 C16 Ru1 71.88(10)
C17 C16 H16 119.9
C4 C5 H5 120.0
C6 C5 C4 119.90(17)
C6 C5 H5 120.0
Ru1 C18 H18 129.8
C19 C18 Ru1 70.23(10)
C19 C18 H18 119.8
C17 C18 Ru1 72.67(10)
C17 C18 C19 120.47(16)
C17 C18 H18 119.8
C3 C8 H8 119.9
C7 C8 C3 120.17(17)
C7 C8 H8 119.9
C14 C20 H20 107.6
C14 C20 C22 108.95(15)
C14 C20 C21 114.20(16)
C22 C20 H20 107.6
C21 C20 H20 107.6
C21 C20 C22 110.74(16)
C6 C7 C8 120.52(18)
C6 C7 H7 119.7
C8 C7 H7 119.7
C9 C10 S2 117.18(13)
C11 C10 S2 111.99(14)
C11 C10 C9 130.80(16)
C20 C22 H22A 109.5
C20 C22 H22B 109.5
C20 C22 H22C 109.5
H22A C22 H22B 109.5
H22A C22 H22C 109.5
H22B C22 H22C 109.5
S2 C13 H13 123.7
C12 C13 S2 112.58(15)
C12 C13 H13 123.7
C20 C21 H21A 109.5
C20 C21 H21B 109.5
C20 C21 H21C 109.5
H21A C21 H21B 109.5
H21A C21 H21C 109.5
H21B C21 H21C 109.5
C11 C12 H12 123.7
C13 C12 C11 112.59(17)
C13 C12 H12 123.7
C17 C23 H23A 109.5
C17 C23 H23B 109.5
C17 C23 H23C 109.5
H23A C23 H23B 109.5
H23A C23 H23C 109.5
H23B C23 H23C 109.5

loop_
_geom_bond_atom_site_label_1
_geom_bond_atom_site_label_2
_geom_bond_distance
Ru1 Cl2 2.4382(5)
Ru1 Cl1 2.4342(5)
Ru1 S1 2.4073(5)
Ru1 C14 2.1901(18)
Ru1 C19 2.1684(18)
Ru1 C15 2.1677(17)
Ru1 C17 2.2209(17)
Ru1 C16 2.2009(17)
Ru1 C18 2.1852(17)
S1 C1 1.7021(18)
S2 C10 1.7231(18)
S2 C13 1.706(2)
O1 C9 1.231(2)
N1 H1 0.8800
N1 C1 1.325(2)
N1 C2 1.458(2)
N2 H2 0.8800
N2 C9 1.381(2)
N2 C1 1.377(2)
C3 C2 1.518(2)
C3 C4 1.393(2)
C3 C8 1.397(3)
C9 C10 1.470(2)
C2 H2A 0.9900
C2 H2B 0.9900
C14 C19 1.414(3)
C14 C15 1.434(2)
C14 C20 1.514(2)
C19 H19 0.9500
C19 C18 1.427(3)
C11 H11 0.9500
C11 C10 1.380(3)
C11 C12 1.417(3)
C15 H15 0.9500
C15 C16 1.410(2)
C4 H4 0.9500
C4 C5 1.392(3)
C17 C16 1.431(3)
C17 C18 1.413(3)
C17 C23 1.498(3)
C6 H6 0.9500
C6 C5 1.388(3)
C6 C7 1.392(3)
C16 H16 0.9500
C5 H5 0.9500
C18 H18 0.9500
C8 H8 0.9500
C8 C7 1.393(3)
C20 H20 1.0000
C20 C22 1.539(3)
C20 C21 1.529(3)
C7 H7 0.9500
C22 H22A 0.9800
C22 H22B 0.9800
C22 H22C 0.9800
C13 H13 0.9500
C13 C12 1.366(3)
C21 H21A 0.9800
C21 H21B 0.9800
C21 H21C 0.9800
C12 H12 0.9500
C23 H23A 0.9800
C23 H23B 0.9800
C23 H23C 0.9800

loop_
_geom_hbond_atom_site_label_D
_geom_hbond_atom_site_label_H
_geom_hbond_atom_site_label_A
_geom_hbond_distance_DH
_geom_hbond_distance_HA
_geom_hbond_distance_DA
_geom_hbond_angle_DHA
N1 H1 O1 0.88 1.93 2.633(2) 135.4
N2 H2 Cl2 0.88 2.37 3.1813(15) 153.4
N2 H2 Cl1 0.88 2.73 3.1656(16) 112.2
C11 H11 Cl2 0.95 2.63 3.5361(19) 160.1

loop_
_geom_torsion_atom_site_label_1
_geom_torsion_atom_site_label_2
_geom_torsion_atom_site_label_3
_geom_torsion_atom_site_label_4
_geom_torsion
Ru1 S1 C1 N1 164.03(12)
Ru1 S1 C1 N2 -15.42(17)
Ru1 C14 C19 C18 -53.70(15)
Ru1 C14 C15 C16 54.64(15)
Ru1 C14 C20 C22 160.27(14)
Ru1 C14 C20 C21 -75.3(2)
Ru1 C19 C18 C17 -54.63(15)
Ru1 C15 C16 C17 53.43(15)
Ru1 C17 C16 C15 -52.52(15)
Ru1 C17 C18 C19 53.50(15)
S2 C13 C12 C11 0.8(2)
O1 C9 C10 S2 -12.9(2)
O1 C9 C10 C11 169.68(19)
N2 C9 C10 S2 165.63(13)
N2 C9 C10 C11 -11.8(3)
C3 C4 C5 C6 -0.7(3)
C3 C8 C7 C6 -0.2(3)
C9 N2 C1 S1 176.71(14)
C9 N2 C1 N1 -2.8(3)
C1 N1 C2 C3 -95.3(2)
C1 N2 C9 O1 3.9(3)
C1 N2 C9 C10 -174.59(16)
C2 N1 C1 S1 1.8(2)
C2 N1 C1 N2 -178.76(16)
C2 C3 C4 C5 -177.19(17)
C2 C3 C8 C7 177.53(17)
C14 C19 C18 Ru1 53.89(15)
C14 C19 C18 C17 -0.7(3)
C14 C15 C16 Ru1 -54.27(15)
C14 C15 C16 C17 -0.8(3)
C19 C14 C15 Ru1 -53.54(14)
C19 C14 C15 C16 1.1(3)
C19 C14 C20 C22 -108.05(19)
C19 C14 C20 C21 16.3(2)
C15 C14 C19 Ru1 53.40(14)
C15 C14 C19 C18 -0.3(3)
C15 C14 C20 C22 73.2(2)
C15 C14 C20 C21 -162.42(17)
C4 C3 C2 N1 -146.80(16)
C4 C3 C8 C7 -0.2(3)
C16 C17 C18 Ru1 -52.49(15)
C16 C17 C18 C19 1.0(3)
C5 C6 C7 C8 0.2(3)
C18 C17 C16 Ru1 52.28(14)
C18 C17 C16 C15 -0.2(3)
C8 C3 C2 N1 35.4(2)
C8 C3 C4 C5 0.7(3)
C20 C14 C19 Ru1 -125.38(17)
C20 C14 C19 C18 -179.08(16)
C20 C14 C15 Ru1 125.30(15)
C20 C14 C15 C16 179.94(16)
C7 C6 C5 C4 0.2(3)
C10 S2 C13 C12 -0.36(17)
C10 C11 C12 C13 -0.9(3)
C13 S2 C10 C9 -178.03(15)
C13 S2 C10 C11 -0.13(15)
C12 C11 C10 S2 0.6(2)
C12 C11 C10 C9 178.11(18)
C23 C17 C16 Ru1 -126.46(16)
C23 C17 C16 C15 -178.98(16)
C23 C17 C18 Ru1 126.24(16)
C23 C17 C18 C19 179.75(16)
